data_2206803
loop_
_publ_author_name
'Tong, Yi-Ping'

_publ_section_title
;
 2-(2-Hydroxyphenyl)-1,3-benzoxazole
;
_journal_coeditor_code TK6249
_journal_issue 9
_journal_name_full 'Acta Crystallographica Section E'
_journal_page_first o3076
_journal_page_last o3078
_journal_paper_doi 10.1107/S1600536805027066
_journal_volume 61
_journal_year 2005
_chemical_formula_iupac 'C13 H9 N O2'
_chemical_formula_moiety 'C13 H9 N O2'
_chemical_formula_sum 'C13 H9 N O2'
_chemical_formula_weight 211.21
_chemical_name_systematic
;
2-(2-Hydroxyphenyl)-1,3-benzoxazole
;
_space_group_IT_number 33
_symmetry_cell_setting orthorhombic
_symmetry_space_group_name_Hall 'P 2c -2n'
_symmetry_space_group_name_H-M 'P n a 21'
_atom_sites_solution_hydrogens geom
_atom_sites_solution_primary direct
_atom_sites_solution_secondary difmap
_audit_creation_method SHELXL97
_cell_angle_alpha 90
_cell_angle_beta 90
_cell_angle_gamma 90
_cell_formula_units_Z 4
_cell_length_a 22.446(3)
_cell_length_b 3.8547(5)
_cell_length_c 11.5504(15)
_cell_measurement_reflns_used 1095
_cell_measurement_temperature 293(2)
_cell_measurement_theta_max 23.7
_cell_measurement_theta_min 2.5
_cell_volume 999.4(2)
_computing_cell_refinement 'SAINT (Bruker, 2001)'
_computing_data_collection 'SMART (Bruker, 2001)'
_computing_data_reduction SAINT
_computing_molecular_graphics 'SHELXTL (Sheldrick, 2000)'
_computing_publication_material SHELXL97
_computing_structure_refinement 'SHELXL97 (Sheldrick, 1997)'
_computing_structure_solution 'SHELXS97 (Sheldrick, 1997)'
_diffrn_ambient_temperature 293(2)
_diffrn_measured_fraction_theta_full 0.986
_diffrn_measured_fraction_theta_max 0.986
_diffrn_measurement_device_type 'Bruker APEX CCD area-detector'
_diffrn_measurement_method '\f and \w'
_diffrn_radiation_monochromator graphite
_diffrn_radiation_source 'fine-focus sealed tube'
_diffrn_radiation_type MoK\a
_diffrn_radiation_wavelength 0.71073
_diffrn_reflns_av_R_equivalents 0.024
_diffrn_reflns_av_sigmaI/netI 0.022
_diffrn_reflns_limit_h_max 29
_diffrn_reflns_limit_h_min -26
_diffrn_reflns_limit_k_max 4
_diffrn_reflns_limit_k_min -5
_diffrn_reflns_limit_l_max 15
_diffrn_reflns_limit_l_min -14
_diffrn_reflns_number 5770
_diffrn_reflns_theta_full 28.2
_diffrn_reflns_theta_max 28.2
_diffrn_reflns_theta_min 1.8
_diffrn_standards_decay_% 0
_diffrn_standards_interval_time 0
_diffrn_standards_number 0
_exptl_absorpt_coefficient_mu 0.096
_exptl_absorpt_correction_T_max 0.983
_exptl_absorpt_correction_T_min 0.963
_exptl_absorpt_correction_type multi-scan
_exptl_absorpt_process_details '(SADABS; Sheldrick, 1996)'
_exptl_crystal_colour colourless
_exptl_crystal_density_diffrn 1.404
_exptl_crystal_density_method 'not measured'
_exptl_crystal_description block
_exptl_crystal_F_000 440
_exptl_crystal_size_max 0.40
_exptl_crystal_size_mid 0.23
_exptl_crystal_size_min 0.18
_refine_diff_density_max 0.23
_refine_diff_density_min -0.24
_refine_ls_abs_structure_details 'Flack (1983), with 1079 Friedel pairs'
_refine_ls_extinction_method none
_refine_ls_goodness_of_fit_ref 1.08
_refine_ls_hydrogen_treatment constr
_refine_ls_matrix_type full
_refine_ls_number_parameters 136
_refine_ls_number_reflns 1272
_refine_ls_number_restraints 3
_refine_ls_restrained_S_all 1.08
_refine_ls_R_factor_all 0.079
_refine_ls_R_factor_gt 0.059
_refine_ls_shift/su_max 0.001
_refine_ls_shift/su_mean 0.000
_refine_ls_structure_factor_coef Fsqd
_refine_ls_weighting_details 'calc w = 1/[\s^2^(Fo^2^)+(0.079P)^2^+0.2556P] where P = (Fo^2^+2Fc^2^)/3'
_refine_ls_weighting_scheme calc
_refine_ls_wR_factor_gt 0.154
_refine_ls_wR_factor_ref 0.170
_reflns_number_gt 935
_reflns_number_total 1272
_reflns_threshold_expression I>2\s(I)
_cod_data_source_file tk6249.cif
_cod_data_source_block I
_cod_database_code 2206803
_cod_database_fobs_code 2206803

loop_
_symmetry_equiv_pos_as_xyz
'x, y, z'
'-x, -y, z+1/2'
'x+1/2, -y+1/2, z'
'-x+1/2, y+1/2, z+1/2'

loop_
_atom_site_label
_atom_site_fract_x
_atom_site_fract_y
_atom_site_fract_z
_atom_site_U_iso_or_equiv
_atom_site_adp_type
_atom_site_calc_flag
_atom_site_refinement_flags
_atom_site_occupancy
_atom_site_disorder_assembly
_atom_site_disorder_group
_atom_site_type_symbol
O1 0.3440(3) 0.619(3) 0.4371(5) 0.081(3) Uani d PD 0.50 A 1 O
H1 0.3797 0.5766 0.4315 0.121 Uiso calc PR 0.50 A 1 H
C1 0.3219(4) 0.689(3) 0.3333(8) 0.0546(15) Uani d PGD 0.50 A 1 C
C2 0.2661(3) 0.839(3) 0.3197(7) 0.0636(17) Uani d PG 0.50 A 1 C
H2 0.2435 0.8972 0.3845 0.076 Uiso calc PR 0.50 A 1 H
C3 0.2440(4) 0.904(4) 0.2094(8) 0.070(3) Uani d PG 0.50 A 1 C
H3 0.2066 1.0043 0.2003 0.083 Uiso calc PR 0.50 A 1 H
C4 0.2777(4) 0.817(4) 0.1126(7) 0.078(2) Uani d PG 0.50 A 1 C
H4 0.2628 0.8602 0.0388 0.094 Uiso calc PR 0.50 A 1 H
C5 0.3335(4) 0.667(4) 0.1262(9) 0.070(2) Uani d PG 0.50 A 1 C
H5 0.3560 0.6088 0.0615 0.085 Uiso calc PR 0.50 A 1 H
C6 0.3556(3) 0.602(4) 0.2365(11) 0.0537(8) Uani d PGD 0.50 A 1 C
O1' 0.3434(4) 0.613(3) 0.0340(4) 0.083(3) Uani d PD 0.50 A 2 O
H1' 0.3770 0.5315 0.0404 0.124 Uiso calc PR 0.50 A 2 H
C6' 0.3558(4) 0.604(4) 0.2347(10) 0.0537(8) Uani d PGD 0.50 A 2 C
C5' 0.3331(4) 0.665(4) 0.3449(8) 0.070(2) Uani d PG 0.50 A 2 C
H5' 0.3553 0.6042 0.4098 0.085 Uiso calc PR 0.50 A 2 H
C4' 0.2773(4) 0.817(3) 0.3580(7) 0.078(2) Uani d PG 0.50 A 2 C
H4' 0.2622 0.8573 0.4316 0.094 Uiso calc PR 0.50 A 2 H
C3' 0.2442(4) 0.907(4) 0.2609(9) 0.070(3) Uani d PG 0.50 A 2 C
H3' 0.2069 1.0087 0.2696 0.083 Uiso calc PR 0.50 A 2 H
C2' 0.2668(4) 0.846(3) 0.1507(7) 0.0636(17) Uani d PG 0.50 A 2 C
H2' 0.2447 0.9070 0.0858 0.076 Uiso calc PR 0.50 A 2 H
C1' 0.3226(3) 0.695(3) 0.1377(8) 0.0546(15) Uani d PGD 0.50 A 2 C
C7 0.41492(13) 0.4537(7) 0.2418(5) 0.0528(8) Uani d D 1 . . C
C8 0.49790(10) 0.2516(7) 0.2951(4) 0.0501(11) Uani d G 1 . . C
C9 0.54814(17) 0.1364(11) 0.3540(3) 0.089(2) Uani d G 1 A . C
H9 0.5486 0.1348 0.4345 0.107 Uiso calc R 1 . . H
C10 0.59777(11) 0.0238(7) 0.2926(4) 0.0695(16) Uani d G 1 A . C
H10 0.6314 -0.0532 0.3320 0.083 Uiso calc R 1 . . H
C11 0.59714(8) 0.0264(7) 0.1722(4) 0.0757(18) Uani d G 1 A . C
H11 0.6303 -0.0490 0.1311 0.091 Uiso calc R 1 . . H
C12 0.54689(14) 0.1415(11) 0.1133(3) 0.0552(12) Uani d G 1 A . C
H12 0.5465 0.1431 0.0328 0.066 Uiso calc R 1 . . H
C13 0.49727(8) 0.2541(7) 0.1747(4) 0.0640(15) Uani d G 1 A . C
N1 0.44325(15) 0.3831(10) 0.3339(3) 0.0444(8) Uani d . 1 A . N
O2 0.44484(15) 0.3769(11) 0.1404(3) 0.0713(12) Uani d . 1 A . O

loop_
_atom_site_aniso_label
_atom_site_aniso_U_11
_atom_site_aniso_U_22
_atom_site_aniso_U_33
_atom_site_aniso_U_12
_atom_site_aniso_U_13
_atom_site_aniso_U_23
O1 0.041(4) 0.109(9) 0.092(5) 0.005(5) 0.020(3) -0.009(5)
C1 0.039(2) 0.046(3) 0.078(4) -0.002(2) -0.012(4) -0.001(6)
C2 0.039(2) 0.052(3) 0.100(5) 0.001(2) -0.024(5) -0.001(6)
C3 0.055(2) 0.047(2) 0.106(9) 0.0031(15) 0.002(8) -0.010(9)
C4 0.066(4) 0.058(3) 0.110(6) 0.005(3) -0.031(6) 0.003(7)
C5 0.056(4) 0.059(4) 0.097(6) 0.003(3) 0.012(6) 0.020(8)
C6 0.0465(15) 0.0436(15) 0.071(2) -0.0105(11) -0.005(3) 0.014(3)
O1' 0.081(6) 0.123(9) 0.045(4) 0.001(6) 0.008(3) 0.009(5)
C6' 0.0465(15) 0.0436(15) 0.071(2) -0.0105(11) -0.005(3) 0.014(3)
C5' 0.056(4) 0.059(4) 0.097(6) 0.003(3) 0.012(6) 0.020(8)
C4' 0.066(4) 0.058(3) 0.110(6) 0.005(3) -0.031(6) 0.003(7)
C3' 0.055(2) 0.047(2) 0.106(9) 0.0031(15) 0.002(8) -0.010(9)
C2' 0.039(2) 0.052(3) 0.100(5) 0.001(2) -0.024(5) -0.001(6)
C1' 0.039(2) 0.046(3) 0.078(4) -0.002(2) -0.012(4) -0.001(6)
C7 0.0524(16) 0.0440(15) 0.062(2) -0.0115(12) 0.016(3) 0.012(3)
C8 0.037(2) 0.043(3) 0.070(3) 0.0028(18) 0.0074(18) -0.007(2)
C9 0.096(5) 0.070(4) 0.102(5) -0.027(4) -0.017(4) 0.013(4)
C10 0.045(3) 0.059(4) 0.104(4) 0.007(2) -0.016(3) 0.002(3)
C11 0.059(4) 0.059(4) 0.109(5) -0.009(3) -0.011(3) -0.010(4)
C12 0.038(2) 0.066(3) 0.062(3) 0.003(2) 0.001(2) -0.011(3)
C13 0.066(3) 0.056(3) 0.070(3) -0.025(3) 0.017(2) -0.016(2)
N1 0.0410(18) 0.047(2) 0.0454(15) -0.0017(19) -0.0009(15) 0.0050(18)
O2 0.0500(19) 0.081(3) 0.083(2) -0.005(2) 0.0015(17) 0.001(2)

loop_
_atom_type_symbol
_atom_type_description
_atom_type_scat_dispersion_real
_atom_type_scat_dispersion_imag
_atom_type_scat_source
C C 0.0033 0.0016 'International Tables Vol C Tables 4.2.6.8 and 6.1.1.4'
H H 0.0000 0.0000 'International Tables Vol C Tables 4.2.6.8 and 6.1.1.4'
N N 0.0061 0.0033 'International Tables Vol C Tables 4.2.6.8 and 6.1.1.4'
O O 0.0106 0.0060 'International Tables Vol C Tables 4.2.6.8 and 6.1.1.4'

loop_
_geom_angle_atom_site_label_1
_geom_angle_atom_site_label_2
_geom_angle_atom_site_label_3
_geom_angle
C1 O1 H1 109.5
O1 C1 C2 121.6(8)
O1 C1 C6 118.4(8)
C2 C1 C6 120.0
C3 C2 C1 120.0
C3 C2 H2 120.0
C1 C2 H2 120.0
C4 C3 C2 120.0
C4 C3 H3 120.0
C2 C3 H3 120.0
C3 C4 C5 120.0
C3 C4 H4 120.0
C5 C4 H4 120.0
C6 C5 C4 120.0
C6 C5 H5 120.0
C4 C5 H5 120.0
C5 C6 C1 120.0
C5 C6 C7 115.9(8)
C1 C6 C7 124.1(8)
C1' O1' H1' 109.5
C5' C6' C1' 120.0
C5' C6' C7 110.5(7)
C1' C6' C7 129.4(7)
C6' C5' C4' 120.0
C6' C5' H5' 120.0
C4' C5' H5' 120.0
C3' C4' C5' 120.0
C3' C4' H4' 120.0
C5' C4' H4' 120.0
C2' C3' C4' 120.0
C2' C3' H3' 120.0
C4' C3' H3' 120.0
C3' C2' C1' 120.0
C3' C2' H2' 120.0
C1' C2' H2' 120.0
O1' C1' C2' 121.0(7)
O1' C1' C6' 118.8(7)
C2' C1' C6' 120.0
N1 C7 O2 114.9(3)
N1 C7 C6 125.5(6)
O2 C7 C6 119.7(6)
N1 C7 C6' 126.3(6)
O2 C7 C6' 118.8(6)
C9 C8 C13 120.0
C9 C8 N1 132.0(3)
C13 C8 N1 108.0(3)
C8 C9 C10 120.0
C8 C9 H9 120.0
C10 C9 H9 120.0
C11 C10 C9 120.0
C11 C10 H10 120.0
C9 C10 H10 120.0
C12 C11 C10 120.0
C12 C11 H11 120.0
C10 C11 H11 120.0
C11 C12 C13 120.0
C11 C12 H12 120.0
C13 C12 H12 120.0
O2 C13 C12 131.9(3)
O2 C13 C8 108.1(3)
C12 C13 C8 120.0
C7 N1 C8 104.4(3)
C13 O2 C7 104.7(4)

loop_
_geom_bond_atom_site_label_1
_geom_bond_atom_site_label_2
_geom_bond_distance
_geom_bond_publ_flag
O1 C1 1.325(8) yes
O1 H1 0.8200 ?
C1 C2 1.3900 ?
C1 C6 1.3900 ?
C2 C3 1.3900 ?
C2 H2 0.9300 ?
C3 C4 1.3900 ?
C3 H3 0.9300 ?
C4 C5 1.3900 ?
C4 H4 0.9300 ?
C5 C6 1.3900 ?
C5 H5 0.9300 ?
C6 C7 1.450(4) yes
O1' C1' 1.323(8) ?
O1' H1' 0.8200 ?
C6' C5' 1.3900 ?
C6' C1' 1.3900 ?
C6' C7 1.451(4) ?
C5' C4' 1.3900 ?
C5' H5' 0.9300 ?
C4' C3' 1.3900 ?
C4' H4' 0.9300 ?
C3' C2' 1.3900 ?
C3' H3' 0.9300 ?
C2' C1' 1.3900 ?
C2' H2' 0.9300 ?
C7 N1 1.269(6) yes
C7 O2 1.383(6) yes
C8 C9 1.3900 ?
C8 C13 1.3900 ?
C8 N1 1.401(4) yes
C9 C10 1.3900 ?
C9 H9 0.9300 ?
C10 C11 1.3900 ?
C10 H10 0.9300 ?
C11 C12 1.3900 ?
C11 H11 0.9300 ?
C12 C13 1.3900 ?
C12 H12 0.9300 ?
C13 O2 1.329(4) yes

loop_
_geom_hbond_atom_site_label_D
_geom_hbond_atom_site_label_H
_geom_hbond_atom_site_label_A
_geom_hbond_distance_DH
_geom_hbond_distance_HA
_geom_hbond_distance_DA
_geom_hbond_angle_DHA
O1' H1' O2 0.82 2.00 2.743(9) 150
O1 H1 N1 0.82 1.97 2.686(8) 146
